data_4003198
loop_
_publ_author_name
'McKellar, Scott C.'
'Sotelo, Jorge'
'Greenaway, Alex'
'Mowat, John P. S.'
'Kvam, Odin'
'Morrison, Carole A.'
'Wright, Paul A.'
'Moggach, Stephen A.'

_publ_section_title
;
 Pore Shape Modification of a Microporous Metal--Organic Framework Using
 High Pressure: Accessing a New Phase with Oversized Guest Molecules
;
_journal_issue 2
_journal_name_full 'Chemistry of Materials'
_journal_page_first 466
_journal_paper_doi 10.1021/acs.chemmater.5b02891
_journal_volume 28
_journal_year 2016
_chemical_formula_moiety 'C30 H12 O12 Sc2'
_chemical_formula_sum 'C30 H12 O12 Sc2'
_chemical_formula_weight 654.33
_space_group_IT_number 70
_space_group_name_Hall '-F 2uv 2vw'
_space_group_name_H-M_alt 'F d d d :2'
_symmetry_cell_setting orthorhombic
_symmetry_Int_Tables_number 70
_symmetry_space_group_name_Hall '-F 2uv 2vw'
_symmetry_space_group_name_H-M 'F d d d :2'
_atom_sites_solution_hydrogens difmap
_atom_sites_solution_primary other
_audit_creation_date 15-06-08
_audit_creation_method CRYSTALS_ver_14.40
_cell_angle_alpha 90
_cell_angle_beta 90
_cell_angle_gamma 90
_cell_formula_units_Z 8
_cell_length_a 8.7745(15)
_cell_length_b 20.668(2)
_cell_length_c 34.203(5)
_cell_measurement_reflns_used 1356
_cell_measurement_temperature 293
_cell_measurement_theta_max 21
_cell_measurement_theta_min 4
_cell_volume 6202.8(15)
_computing_cell_refinement 'Apex2 (Bruker AXS, 2006)'
_computing_data_collection 'Apex2 (Bruker AXS, 2006)'
_computing_data_reduction 'Apex2 (Bruker AXS, 2006)'
_computing_molecular_graphics 'CAMERON (Watkin et al., 1996)'
_computing_publication_material 'CRYSTALS (Betteridge et al., 2003)'
_computing_structure_refinement 'CRYSTALS (Betteridge et al., 2003)'
_computing_structure_solution 'USER DEFINED STRUCTURE SOLUTION'
_diffrn_ambient_pressure 500000
_diffrn_ambient_temperature 293
_diffrn_measured_fraction_theta_full 0.765
_diffrn_measured_fraction_theta_max 0.717
_diffrn_measurement_device Area
_diffrn_measurement_device_type 'Bruker Kappa Apex2'
_diffrn_measurement_method \w
_diffrn_radiation_monochromator graphite
_diffrn_radiation_probe x-ray
_diffrn_radiation_type 'Mo K\a'
_diffrn_radiation_wavelength 0.71073
_diffrn_reflns_av_R_equivalents 0.097
_diffrn_reflns_limit_h_max 7
_diffrn_reflns_limit_h_min -6
_diffrn_reflns_limit_k_max 20
_diffrn_reflns_limit_k_min -20
_diffrn_reflns_limit_l_max 30
_diffrn_reflns_limit_l_min -30
_diffrn_reflns_number 3613
_diffrn_reflns_theta_full 15.597
_diffrn_reflns_theta_max 20.796
_diffrn_reflns_theta_min 3.807
_diffrn_standards_number 0
_exptl_absorpt_coefficient_mu 0.498
_exptl_absorpt_correction_T_max 0.95
_exptl_absorpt_correction_T_min 0.71
_exptl_absorpt_correction_type multi-scan
_exptl_absorpt_process_details 'SADABS (Siemens, 1996)'
_exptl_crystal_colour colourless
_exptl_crystal_density_diffrn 1.401
_exptl_crystal_density_method 'not measured'
_exptl_crystal_description block
_exptl_crystal_F_000 2640
_exptl_crystal_size_max 0.200
_exptl_crystal_size_mid 0.100
_exptl_crystal_size_min 0.100
_refine_diff_density_max 0.70
_refine_diff_density_min -0.64
_refine_ls_extinction_method None
_refine_ls_goodness_of_fit_ref 1.0668
_refine_ls_hydrogen_treatment noref
_refine_ls_matrix_type full
_refine_ls_number_parameters 113
_refine_ls_number_reflns 582
_refine_ls_number_restraints 112
_refine_ls_R_factor_all 0.1108
_refine_ls_R_factor_gt 0.0790
_refine_ls_shift/su_max 0.0003198
_refine_ls_shift/su_mean 0.0000288
_refine_ls_structure_factor_coef Fsqd
_refine_ls_weighting_details
;
 Method, part 1, Chebychev polynomial, (Watkin, 1994, Prince, 1982) 
 [weight] = 1.0/[A~0~*T~0~(x)+A~1~*T~1~(x) ... +A~n-1~]*T~n-1~(x)] 
 where A~i~ are the Chebychev coefficients listed below and x= Fcalc/Fmax 
 Method = Robust Weighting (Prince, 1982) 
 W = [weight] * [1-(deltaF/6*sigmaF)^2^]^2^ 
 A~i~ are: 
 7.06 7.52 2.10 
;
_refine_ls_weighting_scheme calc
_refine_ls_wR_factor_all 0.1831
_refine_ls_wR_factor_gt 0.1599
_refine_ls_wR_factor_ref 0.1831
_reflns_limit_h_max 7
_reflns_limit_h_min 0
_reflns_limit_k_max 20
_reflns_limit_k_min 0
_reflns_limit_l_max 30
_reflns_limit_l_min 0
_reflns_number_gt 416
_reflns_number_total 586
_reflns_threshold_expression I>2.0\s(I)
_oxford_diffrn_Wilson_B_factor 0.00
_oxford_diffrn_Wilson_scale 0.00
_oxford_refine_ls_r_factor_ref 0.1108
_oxford_refine_ls_scale 0.05241(4)
_oxford_reflns_number_all 582
_oxford_reflns_threshold_expression_ref I>-3.0\s(I)
_oxford_structure_analysis_title 'ST4048s in Fddd'
_cod_data_source_file cm5b02891_si_003.cif
_cod_data_source_block SC2BDC3_mh_II
_cod_depositor_comments
;
The following automatic conversions were performed:

data item '_atom_sites_solution_primary' value 'Other' was changed to
'other' in accordance with the
/home/saulius/struct/COD-crude-data/automatic-downloads/DataCite-retrospective/ACS/depositions/lib/dictionaries/cif_core.dic
dictionary named 'cif_core.dic' version 2.4.2 last updated on
2011-04-26.

Automatic conversion script
Id: cif_fix_values 6909 2019-04-08 15:41:33Z antanas 
;
_cod_original_cell_volume 6202.9(15)
_cod_original_sg_symbol_H-M 'F d d d'
_cod_database_code 4003198

loop_
_symmetry_equiv_pos_as_xyz
x,y,z
-x,-y,-z
x,y+1/2,z+1/2
-x,-y+1/2,-z+1/2
x+1/2,y,z+1/2
-x+1/2,-y,-z+1/2
x+1/2,y+1/2,z
-x+1/2,-y+1/2,-z
-x,y+1/4,z+1/4
x,-y+1/4,-z+1/4
-x,y+3/4,z+3/4
x,-y+3/4,-z+3/4
-x+1/2,y+1/4,z+3/4
x+1/2,-y+1/4,-z+3/4
-x+1/2,y+3/4,z+1/4
x+1/2,-y+3/4,-z+1/4
x+1/4,-y,z+1/4
-x+1/4,y,-z+1/4
x+1/4,-y+1/2,z+3/4
-x+1/4,y+1/2,-z+3/4
x+3/4,-y,z+3/4
-x+3/4,y,-z+3/4
x+3/4,-y+1/2,z+1/4
-x+3/4,y+1/2,-z+1/4
-x+1/4,-y+3/4,z+1/2
x+1/4,y+3/4,-z+1/2
-x+1/4,-y+5/4,z+1
x+1/4,y+5/4,-z+1
-x+3/4,-y+3/4,z+1
x+3/4,y+3/4,-z+1
-x+3/4,-y+5/4,z+1/2
x+3/4,y+5/4,-z+1/2

loop_
_atom_site_label
_atom_site_type_symbol
_atom_site_fract_x
_atom_site_fract_y
_atom_site_fract_z
_atom_site_U_iso_or_equiv
_atom_site_occupancy
_atom_site_adp_type
_atom_site_refinement_flags_posn
_atom_site_refinement_flags_adp
Sc1 Sc 0.3750 0.3750 0.63596(9) 0.0200 1.0000 Uani S T
O1 O 0.2464(12) 0.3351(4) 0.5929(2) 0.0461 1.0000 Uani . U
O2 O 0.0105(11) 0.3341(4) 0.5702(2) 0.0414 1.0000 Uani . U
O3 O 0.2444(13) 0.4581(4) 0.6366(3) 0.0591 1.0000 Uani . U
C1 C 0.1493(17) 0.3205(6) 0.5682(4) 0.0343 1.0000 Uani D U
C2 C 0.2012(11) 0.2844(3) 0.5325(2) 0.0563 1.0000 Uani D U
C3 C 0.0960(10) 0.2641(4) 0.5049(3) 0.0913 1.0000 Uani D U
C4 C 0.1462(12) 0.2296(4) 0.4725(3) 0.0887 1.0000 Uani D U
C5 C 0.1250 0.4850(8) 0.6250 0.0552 1.0000 Uani DS TU
C6 C 0.1250 0.5575(5) 0.6250 0.0786 1.0000 Uani DS TU
C7 C 0.2451(10) 0.5910(5) 0.6417(3) 0.0829 0.5000 Uani D U
C8 C 0.2452(11) 0.6584(5) 0.6416(3) 0.0871 0.5000 Uani D U
C11 C 0.6250 0.1250 0.0824(19) 0.40(4) 1.0000 Uiso DS U
C12 C 0.6250 0.098(2) 0.1250 0.40(5) 0.5000 Uiso DS U
C13 C 0.870(15) 0.122(6) 0.048(6) 0.40(4) 0.2500 Uiso D U
C14 C 0.729(7) 0.085(3) 0.057(2) 0.40(4) 0.2500 Uiso D U
C10 C 0.980(16) 0.081(8) 0.027(7) 0.40(5) 0.2500 Uiso D U
H31 H -0.0092 0.2738 0.5081 0.1096 1.0000 Uiso . .
H41 H 0.0746 0.2155 0.4535 0.1065 1.0000 Uiso . .
H71 H 0.3224 0.5681 0.6554 0.0994 0.5000 Uiso . .
H81 H 0.3223 0.6811 0.6554 0.1045 0.5000 Uiso . .

loop_
_atom_site_aniso_label
_atom_site_aniso_U_11
_atom_site_aniso_U_22
_atom_site_aniso_U_33
_atom_site_aniso_U_23
_atom_site_aniso_U_13
_atom_site_aniso_U_12
Sc1 0.020(3) 0.0276(15) 0.013(2) 0.0000 0.0000 -0.0015(16)
O1 0.017(6) 0.095(7) 0.026(6) -0.030(5) 0.000(4) -0.005(5)
O2 0.023(6) 0.080(6) 0.021(6) -0.019(4) -0.010(4) 0.013(5)
O3 0.054(9) 0.033(4) 0.090(8) -0.010(5) -0.013(6) 0.007(4)
C1 0.022(6) 0.059(7) 0.022(6) -0.015(5) -0.008(5) 0.010(7)
C2 0.029(8) 0.107(10) 0.033(8) -0.037(6) -0.001(5) 0.007(8)
C3 0.039(10) 0.179(15) 0.056(11) -0.079(9) -0.021(7) 0.043(11)
C4 0.034(9) 0.176(14) 0.056(11) -0.076(9) -0.011(7) 0.029(11)
C5 0.041(12) 0.033(6) 0.091(15) 0.0000 -0.001(11) 0.0000
C6 0.058(15) 0.034(6) 0.144(18) 0.0000 -0.041(11) 0.0000
C7 0.060(16) 0.042(7) 0.147(19) -0.004(8) -0.051(11) 0.004(8)
C8 0.065(18) 0.047(9) 0.15(2) -0.007(11) -0.054(12) 0.005(10)

loop_
_atom_type_symbol
_atom_type_scat_dispersion_real
_atom_type_scat_dispersion_imag
_atom_type_scat_Cromer_Mann_a1
_atom_type_scat_Cromer_Mann_b1
_atom_type_scat_Cromer_Mann_a2
_atom_type_scat_Cromer_Mann_b2
_atom_type_scat_Cromer_Mann_a3
_atom_type_scat_Cromer_Mann_b3
_atom_type_scat_Cromer_Mann_a4
_atom_type_scat_Cromer_Mann_b4
_atom_type_scat_Cromer_Mann_c
_atom_type_scat_source
C 0.0033 0.0016 2.3100 20.8439 1.0200 10.2075 1.5886 0.5687 0.8650 51.6512 0.2156 'International Tables Vol C 4.2.6.8 and 6.1.1.4'
H 0.0000 0.0000 0.4930 10.5109 0.3229 26.1257 0.1402 3.1424 0.0408 57.7998 0.0030 'International Tables Vol C 4.2.6.8 and 6.1.1.4'
O 0.0106 0.0060 3.0485 13.2771 2.2868 5.7011 1.5463 0.3239 0.8670 32.9089 0.2508 'International Tables Vol C 4.2.6.8 and 6.1.1.4'
Sc 0.2519 0.3716 9.1890 9.0213 7.3679 0.5729 1.6409 136.1080 1.4680 51.3531 1.3329 'International Tables Vol C 4.2.6.8 and 6.1.1.4'

loop_
_geom_angle_atom_site_label_1
_geom_angle_site_symmetry_1
_geom_angle_atom_site_label_2
_geom_angle_atom_site_label_3
_geom_angle_site_symmetry_3
_geom_angle
_geom_angle_publ_flag
O2 16_556 Sc1 O2 18_556 88.5(5) yes
O2 16_556 Sc1 O3 29_554 90.8(4) yes
O2 18_556 Sc1 O3 29_554 88.4(4) yes
O2 16_556 Sc1 O1 29_554 92.2(4) yes
O2 18_556 Sc1 O1 29_554 179.1(4) yes
O3 29_554 Sc1 O1 29_554 92.1(4) yes
O2 16_556 Sc1 O1 . 179.1(4) yes
O2 18_556 Sc1 O1 . 92.2(4) yes
O3 29_554 Sc1 O1 . 88.7(4) yes
O1 29_554 Sc1 O1 . 87.0(6) yes
O2 16_556 Sc1 O3 . 88.4(4) yes
O2 18_556 Sc1 O3 . 90.8(4) yes
O3 29_554 Sc1 O3 . 178.8(6) yes
O1 29_554 Sc1 O3 . 88.7(4) yes
O1 . Sc1 O3 . 92.1(4) yes
Sc1 . O1 C1 . 167.7(10) yes
Sc1 16_456 O2 C1 . 133.2(8) yes
Sc1 . O3 C5 . 146.3(10) yes
O2 . C1 O1 . 125.2(12) yes
O2 . C1 C2 . 116.9(9) yes
O1 . C1 C2 . 117.9(12) yes
C1 . C2 C4 8_556 119.9(8) yes
C1 . C2 C3 . 120.1(7) yes
C4 8_556 C2 C3 . 119.9(7) yes
C2 . C3 C4 . 119.1(7) yes
C2 . C3 H31 . 120.4 no
C4 . C3 H31 . 120.4 no
C3 . C4 C2 8_556 120.9(9) yes
C3 . C4 H41 . 119.5 no
C2 8_556 C4 H41 . 119.5 no
O3 . C5 O3 18_556 127.2(17) yes
O3 . C5 C6 . 116.4(8) yes
O3 18_556 C5 C6 . 116.4(8) yes
C5 . C6 C8 27_554 120.5(6) yes
C5 . C6 C8 10_566 120.5(6) yes
C8 27_554 C6 C8 10_566 119.0(12) yes
C5 . C6 C7 18_556 120.0(5) yes
C8 27_554 C6 C7 18_556 48.5(6) yes
C8 10_566 C6 C7 18_556 98.9(7) yes
C5 . C6 C7 . 120.0(5) yes
C8 27_554 C6 C7 . 98.9(7) yes
C8 10_566 C6 C7 . 48.5(6) yes
C7 18_556 C6 C7 . 120.0(10) yes
C6 . C7 C7 10_566 97.3(7) yes
C6 . C7 C8 10_566 66.0(6) yes
C7 10_566 C7 C8 10_566 50.2(7) yes
C6 . C7 C8 . 119.9(7) yes
C7 10_566 C7 C8 . 38.9(6) yes
C8 10_566 C7 C8 . 89.1(11) yes
C6 . C7 H71 . 119.9 no
C7 10_566 C7 H71 . 134.2 no
C8 10_566 C7 H71 . 119.9 no
C8 . C7 H71 . 119.9 no
C7 . C8 C6 10_566 120.6(8) yes
C7 . C8 C8 10_566 39.6(6) yes
C6 10_566 C8 C8 10_566 97.6(7) yes
C7 . C8 C7 10_566 90.9(11) yes
C6 10_566 C8 C7 10_566 65.5(6) yes
C8 10_566 C8 C7 10_566 51.2(8) yes
C7 . C8 H81 . 119.5 no
C6 10_566 C8 H81 . 119.5 no
C8 10_566 C8 H81 . 134.3 no
C7 10_566 C8 H81 . 119.5 no
C12 10_555 C11 C14 27_644 109.8(9) yes
C12 10_555 C11 C12 . 42(3) yes
C14 27_644 C11 C12 . 137.2(11) yes
C12 10_555 C11 C14 . 137.2(11) yes
C14 27_644 C11 C14 . 109.9(9) yes
C12 . C11 C14 . 109.8(9) yes
C11 10_555 C12 C11 . 138(3) yes
C11 10_555 C12 C12 10_555 68.9(16) yes
C11 . C12 C12 10_555 68.9(16) yes
C14 . C13 C10 . 110.0(9) yes
C11 . C14 C13 . 109.1(9) yes

loop_
_geom_bond_atom_site_label_1
_geom_bond_atom_site_label_2
_geom_bond_site_symmetry_2
_geom_bond_distance
_geom_bond_publ_flag
Sc1 O2 16_556 2.091(9) yes
Sc1 O2 18_556 2.091(9) yes
Sc1 O3 29_554 2.064(9) yes
Sc1 O1 29_554 2.030(9) yes
Sc1 O1 . 2.030(9) yes
Sc1 O3 . 2.064(9) yes
O1 C1 . 1.238(15) yes
O2 C1 . 1.251(15) yes
O3 C5 . 1.250(11) yes
C1 C2 . 1.502(14) yes
C2 C4 8_556 1.381(8) yes
C2 C3 . 1.384(8) yes
C3 C4 . 1.391(8) yes
C3 H31 . 0.950 no
C4 H41 . 0.950 no
C5 C6 . 1.50(2) yes
C6 C8 27_554 1.390(9) yes
C6 C8 10_566 1.390(9) yes
C6 C7 18_556 1.385(9) yes
C6 C7 . 1.385(9) yes
C7 C7 10_566 1.813(19) yes
C7 C8 10_566 1.140(13) yes
C7 C8 . 1.393(9) yes
C7 H71 . 0.950 no
C8 C8 10_566 1.79(2) yes
C8 H81 . 0.950 no
C11 C12 10_555 1.56(7) yes
C11 C14 27_644 1.51(4) yes
C11 C12 . 1.56(7) yes
C11 C14 . 1.51(4) yes
C12 C12 10_555 1.12(10) yes
C13 C14 . 1.49(5) yes
C13 C10 . 1.49(5) yes
